data_4337164
loop_
_publ_author_name
'Gao, Yuan'
'Dai, Zhongran'
'Zhang, Jinjin'
'Ma, Xinxian'
'Tang, Ning'
'Wu, Jincai'

_publ_section_title
;
 Trinuclear and Tetranuclear Magnesium Alkoxide Clusters as Highly Active
 Initiators for Ring-Opening Polymerization of l-Lactide.
;
_journal_issue 2
_journal_name_full 'Inorganic chemistry'
_journal_page_first 716
_journal_page_last 726
_journal_paper_doi 10.1021/ic401459a
_journal_volume 53
_journal_year 2014
_chemical_formula_moiety 'C H2 Cl2, C23 H40 Mg2 O7'
_chemical_formula_sum 'C24 H42 Cl2 Mg2 O7'
_chemical_formula_weight 562.09
_chemical_name_systematic
;
 ?
;
_space_group_crystal_system triclinic
_space_group_IT_number 2
_space_group_name_Hall '-P 1'
_space_group_name_H-M_alt 'P -1'
_symmetry_space_group_name_Hall '-P 1'
_symmetry_space_group_name_H-M 'P -1'
_atom_sites_solution_hydrogens geom
_audit_creation_method SHELXL-2013
_cell_angle_alpha 80.512(5)
_cell_angle_beta 81.229(6)
_cell_angle_gamma 80.605(7)
_cell_formula_units_Z 2
_cell_length_a 9.7974(9)
_cell_length_b 11.3807(9)
_cell_length_c 14.2100(6)
_cell_measurement_reflns_used 3377
_cell_measurement_temperature 206(20)
_cell_measurement_theta_max 27.0350
_cell_measurement_theta_min 3.6640
_cell_volume 1528.9(2)
_computing_data_collection
;
CrysAlisPro, Agilent Technologies,
Version 1.171.36.24 (release 03-12-2012 CrysAlis171 .NET)
(compiled Dec  3 2012,18:21:49)
;
_computing_data_reduction
;
CrysAlisPro, Agilent Technologies,
Version 1.171.36.24 (release 03-12-2012 CrysAlis171 .NET)
(compiled Dec  3 2012,18:21:49)
;
_computing_structure_refinement 'SHELXL-2013 (Sheldrick, 2013)'
_diffrn_ambient_temperature 206(2)
_diffrn_detector_area_resol_mean 16.0733
_diffrn_measured_fraction_theta_full 0.998
_diffrn_measured_fraction_theta_max 0.998
_diffrn_measurement_device_type 'SuperNova, Dual, Cu at zero, Eos'
_diffrn_measurement_method '\w scans'
_diffrn_radiation_type MoK\a
_diffrn_radiation_wavelength 0.71073
_diffrn_reflns_av_R_equivalents 0.0312
_diffrn_reflns_av_unetI/netI 0.0480
_diffrn_reflns_Laue_measured_fraction_full 0.998
_diffrn_reflns_Laue_measured_fraction_max 0.998
_diffrn_reflns_limit_h_max 12
_diffrn_reflns_limit_h_min -12
_diffrn_reflns_limit_k_max 14
_diffrn_reflns_limit_k_min -14
_diffrn_reflns_limit_l_max 17
_diffrn_reflns_limit_l_min -17
_diffrn_reflns_number 10851
_diffrn_reflns_point_group_measured_fraction_full 0.998
_diffrn_reflns_point_group_measured_fraction_max 0.998
_diffrn_reflns_theta_full 25.500
_diffrn_reflns_theta_max 26.372
_diffrn_reflns_theta_min 2.997
_diffrn_source 'SuperNova (Mo) X-ray Source'
_exptl_absorpt_coefficient_mu 0.290
_exptl_absorpt_correction_T_max 1.00000
_exptl_absorpt_correction_T_min 0.93704
_exptl_absorpt_correction_type multi-scan
_exptl_absorpt_process_details
;
CrysAlisPro, Agilent Technologies,
Version 1.171.36.24 (release 03-12-2012 CrysAlis171 .NET)
(compiled Dec  3 2012,18:21:49)
Empirical absorption correction using spherical harmonics,
 implemented in SCALE3 ABSPACK scaling algorithm.
;
_exptl_crystal_colour 'clear light colourless'
_exptl_crystal_density_diffrn 1.221
_exptl_crystal_density_method 'not measured'
_exptl_crystal_description block
_exptl_crystal_F_000 600
_exptl_crystal_size_max 0.42
_exptl_crystal_size_mid 0.38
_exptl_crystal_size_min 0.35
_refine_diff_density_max 0.923
_refine_diff_density_min -0.905
_refine_diff_density_rms 0.072
_refine_ls_extinction_method none
_refine_ls_goodness_of_fit_ref 1.049
_refine_ls_hydrogen_treatment constr
_refine_ls_matrix_type full
_refine_ls_number_parameters 335
_refine_ls_number_reflns 6230
_refine_ls_number_restraints 0
_refine_ls_restrained_S_all 1.049
_refine_ls_R_factor_all 0.1029
_refine_ls_R_factor_gt 0.0822
_refine_ls_shift/su_max 0.000
_refine_ls_shift/su_mean 0.000
_refine_ls_structure_factor_coef Fsqd
_refine_ls_weighting_details
;
 w=1/[\s^2^(Fo^2^)+(0.1374P)^2^+1.5529P]
 where P=(Fo^2^+2Fc^2^)/3
;
_refine_ls_weighting_scheme calc
_refine_ls_wR_factor_gt 0.2405
_refine_ls_wR_factor_ref 0.2654
_reflns_Friedel_coverage 0.000
_reflns_number_gt 4590
_reflns_number_total 6230
_reflns_threshold_expression 'I > 2\s(I)'
_cod_data_source_file ic401459a_si_001.cif
_cod_data_source_block 0121
_cod_depositor_comments
;
The following automatic conversions were performed:

'_diffrn_ambient_temperature' value '206(20' was changed to '206(2)'
- precision was estimated.

Automatic conversion script
Id: cif_fix_values 2281 2013-09-26 08:29:07Z andrius 
;
_cod_database_code 4337164
_shelx_space_group_comment
;
The symmetry employed for this shelxl refinement is uniquely defined
by the following loop, which should always be used as a source of
symmetry information in preference to the above space-group names.
They are only intended as comments.
;

loop_
_space_group_symop_operation_xyz
'x, y, z'
'-x, -y, -z'

loop_
_atom_site_label
_atom_site_type_symbol
_atom_site_fract_x
_atom_site_fract_y
_atom_site_fract_z
_atom_site_U_iso_or_equiv
_atom_site_adp_type
_atom_site_occupancy
_atom_site_site_symmetry_order
_atom_site_calc_flag
_atom_site_refinement_flags_posn
_atom_site_refinement_flags_adp
_atom_site_refinement_flags_occupancy
_atom_site_disorder_assembly
_atom_site_disorder_group
Cl1 Cl 0.2355(4) 0.6425(4) 0.40307(16) 0.2253(19) Uani 1 1 d . . . . .
Cl2 Cl 0.4599(3) 0.7361(4) 0.4559(2) 0.2183(18) Uani 1 1 d . . . . .
Mg2 Mg 1.10311(11) -0.08885(9) 0.05883(8) 0.0394(3) Uani 1 1 d . . . . .
Mg1 Mg 0.89625(12) 0.10596(9) 0.15743(8) 0.0406(3) Uani 1 1 d . . . . .
O1 O 0.8925(3) 0.2472(2) 0.21246(18) 0.0474(6) Uani 1 1 d . . . . .
O6 O 1.2322(2) -0.1117(2) -0.06442(17) 0.0450(6) Uani 1 1 d . . . . .
O7 O 1.3051(3) -0.1103(3) 0.1036(2) 0.0632(8) Uani 1 1 d . . . . .
O5 O 1.0636(3) -0.2770(2) 0.09377(19) 0.0528(6) Uani 1 1 d . . . . .
O4 O 1.0447(2) 0.09741(18) 0.03194(16) 0.0386(5) Uani 1 1 d . . . . .
O2 O 0.9975(3) -0.0581(2) 0.18621(17) 0.0487(6) Uani 1 1 d . . . . .
O3 O 0.7536(4) 0.0152(3) 0.2876(2) 0.0727(9) Uani 1 1 d . . . . .
C1 C 0.8897(4) 0.3383(3) 0.2599(2) 0.0402(7) Uani 1 1 d . . . . .
C2 C 0.9956(4) 0.3384(3) 0.3186(2) 0.0446(8) Uani 1 1 d . . . . .
C3 C 0.9876(5) 0.4368(3) 0.3685(3) 0.0547(9) Uani 1 1 d . . . . .
H3 H 1.0558 0.4370 0.4073 0.066 Uiso 1 1 calc R U . . .
C4 C 0.8831(5) 0.5323(3) 0.3619(3) 0.0626(11) Uani 1 1 d . . . . .
H4 H 0.8804 0.5958 0.3960 0.075 Uiso 1 1 calc R U . . .
C5 C 0.7818(5) 0.5333(3) 0.3041(3) 0.0586(10) Uani 1 1 d . . . . .
H5 H 0.7119 0.5992 0.2990 0.070 Uiso 1 1 calc R U . . .
C6 C 0.7804(4) 0.4389(3) 0.2529(2) 0.0453(8) Uani 1 1 d . . . . .
C7 C 1.1165(4) 0.2345(4) 0.3287(3) 0.0579(10) Uani 1 1 d . . . . .
C8 C 1.0612(6) 0.1173(4) 0.3743(4) 0.0813(15) Uani 1 1 d . . . . .
H8A H 1.0183 0.1243 0.4389 0.122 Uiso 1 1 calc R U . . .
H8B H 1.1370 0.0521 0.3752 0.122 Uiso 1 1 calc R U . . .
H8C H 0.9935 0.1018 0.3373 0.122 Uiso 1 1 calc R U . . .
C9 C 1.2008(5) 0.2207(6) 0.2295(4) 0.0823(15) Uani 1 1 d . . . . .
H9A H 1.1413 0.2030 0.1875 0.123 Uiso 1 1 calc R U . . .
H9B H 1.2767 0.1562 0.2365 0.123 Uiso 1 1 calc R U . . .
H9C H 1.2370 0.2942 0.2028 0.123 Uiso 1 1 calc R U . . .
C10 C 1.2208(6) 0.2562(5) 0.3931(4) 0.0851(15) Uani 1 1 d . . . . .
H10A H 1.2568 0.3300 0.3674 0.128 Uiso 1 1 calc R U . . .
H10B H 1.2962 0.1907 0.3948 0.128 Uiso 1 1 calc R U . . .
H10C H 1.1741 0.2612 0.4571 0.128 Uiso 1 1 calc R U . . .
C11 C 0.6603(4) 0.4441(4) 0.1938(3) 0.0561(9) Uani 1 1 d . . . . .
C12 C 0.5603(6) 0.5634(5) 0.1942(5) 0.0904(17) Uani 1 1 d . . . . .
H12A H 0.5246 0.5747 0.2593 0.136 Uiso 1 1 calc R U . . .
H12B H 0.4842 0.5610 0.1595 0.136 Uiso 1 1 calc R U . . .
H12C H 0.6095 0.6289 0.1640 0.136 Uiso 1 1 calc R U . . .
C13 C 0.5755(5) 0.3407(5) 0.2364(4) 0.0789(14) Uani 1 1 d . . . . .
H13A H 0.6362 0.2653 0.2380 0.118 Uiso 1 1 calc R U . . .
H13B H 0.5039 0.3408 0.1972 0.118 Uiso 1 1 calc R U . . .
H13C H 0.5335 0.3515 0.3006 0.118 Uiso 1 1 calc R U . . .
C14 C 0.7144(5) 0.4335(4) 0.0874(3) 0.0610(10) Uani 1 1 d . . . . .
H14A H 0.7703 0.4960 0.0611 0.092 Uiso 1 1 calc R U . . .
H14B H 0.6367 0.4415 0.0519 0.092 Uiso 1 1 calc R U . . .
H14C H 0.7700 0.3565 0.0829 0.092 Uiso 1 1 calc R U . . .
C15 C 1.3724(4) -0.1077(4) -0.0633(3) 0.0619(11) Uani 1 1 d . . . . .
H15 H 1.4331 -0.0787 -0.1156 0.074 Uiso 1 1 calc R U . . .
C16 C 1.4109(4) -0.1567(5) 0.0335(3) 0.0684(12) Uani 1 1 d . . . . .
H16A H 1.4203 -0.2438 0.0427 0.082 Uiso 1 1 calc R U . . .
H16B H 1.4997 -0.1336 0.0401 0.082 Uiso 1 1 calc R U . . .
C17 C 1.3390(5) -0.1259(5) 0.1982(3) 0.0747(13) Uani 1 1 d . . . . .
H17A H 1.2599 -0.0941 0.2399 0.112 Uiso 1 1 calc R U . . .
H17B H 1.4162 -0.0841 0.1992 0.112 Uiso 1 1 calc R U . . .
H17C H 1.3639 -0.2100 0.2199 0.112 Uiso 1 1 calc R U . . .
C18 C 0.9529(4) -0.3003(3) 0.0475(3) 0.0537(9) Uani 1 1 d . . . . .
H18A H 0.8951 -0.3523 0.0915 0.064 Uiso 1 1 calc R U . . .
H18B H 0.9908 -0.3401 -0.0081 0.064 Uiso 1 1 calc R U . . .
C19 C 0.8674(4) -0.1814(3) 0.0168(3) 0.0469(8) Uani 1 1 d . . . . .
H19 H 0.7717 -0.1578 0.0461 0.056 Uiso 1 1 calc R U . . .
C20 C 1.1356(5) -0.3821(3) 0.1444(3) 0.0634(11) Uani 1 1 d . . . . .
H20A H 1.1821 -0.4347 0.0996 0.095 Uiso 1 1 calc R U . . .
H20B H 1.0699 -0.4229 0.1900 0.095 Uiso 1 1 calc R U . . .
H20C H 1.2031 -0.3591 0.1777 0.095 Uiso 1 1 calc R U . . .
C21 C 0.9482(6) -0.1343(4) 0.2679(3) 0.0715(13) Uani 1 1 d . . . . .
H21A H 0.9902 -0.1225 0.3226 0.086 Uiso 1 1 calc R U . . .
H21B H 0.9761 -0.2173 0.2573 0.086 Uiso 1 1 calc R U . . .
C22 C 0.7971(6) -0.1113(4) 0.2896(4) 0.0880(17) Uani 1 1 d . . . . .
H22A H 0.7541 -0.1406 0.2425 0.106 Uiso 1 1 calc R U . . .
H22B H 0.7678 -0.1535 0.3527 0.106 Uiso 1 1 calc R U . . .
C23A C 0.6175(15) 0.0321(15) 0.3403(12) 0.099(4) Uani 0.45 1 d . . P A 1
H23A H 0.5794 0.1158 0.3306 0.149 Uiso 0.45 1 calc R U P A 1
H23B H 0.6231 0.0060 0.4075 0.149 Uiso 0.45 1 calc R U P A 1
H23C H 0.5583 -0.0142 0.3182 0.149 Uiso 0.45 1 calc R U P A 1
C23B C 0.7000(16) 0.0550(11) 0.3742(8) 0.098(4) Uani 0.55 1 d . . P A 2
H23D H 0.7637 0.0244 0.4205 0.147 Uiso 0.55 1 calc R U P A 2
H23E H 0.6119 0.0270 0.3969 0.147 Uiso 0.55 1 calc R U P A 2
H23F H 0.6870 0.1414 0.3655 0.147 Uiso 0.55 1 calc R U P A 2
C24 C 0.3118(10) 0.6739(11) 0.4886(5) 0.166(4) Uani 1 1 d . . . . .
H24A H 0.3326 0.6000 0.5320 0.199 Uiso 1 1 calc R U . . .
H24B H 0.2453 0.7281 0.5248 0.199 Uiso 1 1 calc R U . . .

loop_
_atom_site_aniso_label
_atom_site_aniso_U_11
_atom_site_aniso_U_22
_atom_site_aniso_U_33
_atom_site_aniso_U_23
_atom_site_aniso_U_13
_atom_site_aniso_U_12
Cl1 0.245(3) 0.380(5) 0.0874(13) 0.025(2) -0.0275(17) -0.204(3)
Cl2 0.195(3) 0.371(5) 0.1375(19) -0.109(3) 0.0572(18) -0.184(3)
Mg2 0.0400(6) 0.0336(6) 0.0447(6) -0.0065(5) -0.0047(5) -0.0050(4)
Mg1 0.0428(6) 0.0345(6) 0.0463(6) -0.0108(5) -0.0040(5) -0.0076(4)
O1 0.0499(14) 0.0388(12) 0.0581(14) -0.0173(11) -0.0111(11) -0.0051(10)
O6 0.0354(12) 0.0494(13) 0.0518(13) -0.0119(11) -0.0033(10) -0.0082(10)
O7 0.0496(15) 0.0816(19) 0.0615(17) -0.0231(15) -0.0160(13) 0.0025(13)
O5 0.0612(16) 0.0339(12) 0.0624(16) 0.0008(11) -0.0109(13) -0.0094(11)
O4 0.0396(11) 0.0317(10) 0.0452(12) -0.0063(9) -0.0017(9) -0.0099(9)
O2 0.0595(15) 0.0372(12) 0.0448(13) -0.0006(10) 0.0016(11) -0.0064(11)
O3 0.079(2) 0.0630(18) 0.0714(19) -0.0137(15) 0.0184(16) -0.0195(16)
C1 0.0479(18) 0.0363(16) 0.0366(16) -0.0079(13) 0.0018(13) -0.0107(13)
C2 0.0510(19) 0.0439(18) 0.0412(17) -0.0084(14) -0.0015(14) -0.0146(15)
C3 0.076(3) 0.052(2) 0.0417(18) -0.0107(16) -0.0077(17) -0.0236(19)
C4 0.100(3) 0.044(2) 0.047(2) -0.0172(16) -0.005(2) -0.013(2)
C5 0.076(3) 0.0393(18) 0.056(2) -0.0124(16) 0.004(2) -0.0011(18)
C6 0.0521(19) 0.0412(17) 0.0411(17) -0.0099(14) 0.0037(14) -0.0072(15)
C7 0.052(2) 0.066(2) 0.061(2) -0.0183(19) -0.0150(18) -0.0084(18)
C8 0.098(4) 0.055(2) 0.094(4) 0.002(2) -0.042(3) -0.004(2)
C9 0.055(3) 0.112(4) 0.085(3) -0.041(3) -0.008(2) 0.000(3)
C10 0.078(3) 0.098(4) 0.092(4) -0.029(3) -0.040(3) -0.006(3)
C11 0.047(2) 0.054(2) 0.065(2) -0.0141(18) -0.0046(17) 0.0032(17)
C12 0.076(3) 0.083(3) 0.108(4) -0.031(3) -0.023(3) 0.028(3)
C13 0.049(2) 0.093(4) 0.091(3) -0.008(3) 0.001(2) -0.018(2)
C14 0.062(2) 0.060(2) 0.062(2) -0.0106(19) -0.017(2) -0.0040(19)
C15 0.0395(19) 0.085(3) 0.065(2) -0.017(2) -0.0030(17) -0.0189(19)
C16 0.042(2) 0.089(3) 0.075(3) -0.015(2) -0.0113(19) -0.004(2)
C17 0.074(3) 0.087(3) 0.068(3) -0.014(2) -0.025(2) -0.005(2)
C18 0.060(2) 0.0383(18) 0.065(2) -0.0062(16) 0.0018(18) -0.0214(16)
C19 0.0390(17) 0.0440(18) 0.057(2) -0.0065(15) 0.0036(15) -0.0142(14)
C20 0.083(3) 0.044(2) 0.054(2) 0.0056(17) -0.006(2) 0.0018(19)
C21 0.102(4) 0.045(2) 0.053(2) 0.0041(18) 0.013(2) 0.000(2)
C22 0.116(4) 0.057(3) 0.082(3) -0.007(2) 0.036(3) -0.035(3)
C23A 0.082(9) 0.100(10) 0.100(11) 0.006(8) 0.011(8) -0.010(8)
C23B 0.130(11) 0.085(7) 0.064(6) -0.017(5) 0.030(6) -0.004(7)
C24 0.156(7) 0.285(12) 0.081(4) -0.021(6) 0.015(5) -0.137(8)

loop_
_atom_type_symbol
_atom_type_description
_atom_type_scat_dispersion_real
_atom_type_scat_dispersion_imag
_atom_type_scat_source
C C 0.0033 0.0016 'International Tables Vol C Tables 4.2.6.8 and 6.1.1.4'
H H 0.0000 0.0000 'International Tables Vol C Tables 4.2.6.8 and 6.1.1.4'
O O 0.0106 0.0060 'International Tables Vol C Tables 4.2.6.8 and 6.1.1.4'
Mg Mg 0.0486 0.0363 'International Tables Vol C Tables 4.2.6.8 and 6.1.1.4'
Cl Cl 0.1484 0.1585 'International Tables Vol C Tables 4.2.6.8 and 6.1.1.4'

loop_
_geom_angle_atom_site_label_1
_geom_angle_atom_site_label_2
_geom_angle_atom_site_label_3
_geom_angle
_geom_angle_site_symmetry_1
_geom_angle_site_symmetry_3
O2 Mg2 O6 172.10(11) . .
O2 Mg2 O4 79.45(10) . .
O6 Mg2 O4 98.96(10) . .
O2 Mg2 O4 107.12(11) . 2_755
O6 Mg2 O4 80.35(9) . 2_755
O4 Mg2 O4 85.11(9) . 2_755
O2 Mg2 O7 95.60(12) . .
O6 Mg2 O7 77.24(11) . .
O4 Mg2 O7 104.50(11) . .
O4 Mg2 O7 156.70(11) 2_755 .
O2 Mg2 O5 88.79(10) . .
O6 Mg2 O5 95.57(11) . .
O4 Mg2 O5 154.55(11) . .
O4 Mg2 O5 76.84(9) 2_755 .
O7 Mg2 O5 99.01(12) . .
O2 Mg2 C19 89.07(11) . .
O6 Mg2 C19 98.82(10) . .
O4 Mg2 C19 102.93(10) . .
O4 Mg2 C19 28.10(9) 2_755 .
O7 Mg2 C19 152.56(12) . .
O5 Mg2 C19 53.96(10) . .
O2 Mg2 Mg2 94.39(9) . 2_755
O6 Mg2 Mg2 89.49(8) . 2_755
O4 Mg2 Mg2 42.73(6) . 2_755
O4 Mg2 Mg2 42.38(6) 2_755 2_755
O7 Mg2 Mg2 142.65(11) . 2_755
O5 Mg2 Mg2 117.11(9) . 2_755
C19 Mg2 Mg2 63.30(8) . 2_755
O2 Mg2 Mg1 149.52(9) . 2_755
O6 Mg2 Mg1 37.56(7) . 2_755
O4 Mg2 Mg1 90.14(7) . 2_755
O4 Mg2 Mg1 42.99(7) 2_755 2_755
O7 Mg2 Mg1 114.78(9) . 2_755
O5 Mg2 Mg1 88.75(8) . 2_755
C19 Mg2 Mg1 65.26(8) . 2_755
Mg2 Mg2 Mg1 60.23(4) 2_755 2_755
O2 Mg2 Mg1 38.23(7) . .
O6 Mg2 Mg1 141.60(8) . .
O4 Mg2 Mg1 42.94(7) . .
O4 Mg2 Mg1 89.86(7) 2_755 .
O7 Mg2 Mg1 111.75(9) . .
O5 Mg2 Mg1 118.33(9) . .
C19 Mg2 Mg1 88.39(8) . .
Mg2 Mg2 Mg1 60.20(4) 2_755 .
Mg1 Mg2 Mg1 120.43(4) 2_755 .
O1 Mg1 O6 117.44(11) . 2_755
O1 Mg1 O2 131.18(12) . .
O6 Mg1 O2 111.10(11) 2_755 .
O1 Mg1 O4 112.24(11) . .
O6 Mg1 O4 81.58(10) 2_755 .
O2 Mg1 O4 79.03(10) . .
O1 Mg1 O3 94.43(12) . .
O6 Mg1 O3 94.83(12) 2_755 .
O2 Mg1 O3 76.12(11) . .
O4 Mg1 O3 151.68(11) . .
O1 Mg1 Mg2 126.90(9) . 2_755
O6 Mg1 Mg2 39.37(7) 2_755 2_755
O2 Mg1 Mg2 94.23(8) . 2_755
O4 Mg1 Mg2 42.42(6) . 2_755
O3 Mg1 Mg2 126.42(10) . 2_755
O1 Mg1 Mg2 141.32(9) . .
O6 Mg1 Mg2 90.35(8) 2_755 .
O2 Mg1 Mg2 38.71(7) . .
O4 Mg1 Mg2 42.02(6) . .
O3 Mg1 Mg2 110.36(9) . .
Mg2 Mg1 Mg2 59.57(4) 2_755 .
C1 O1 Mg1 173.8(2) . .
C15 O6 Mg1 138.9(2) . 2_755
C15 O6 Mg2 117.0(2) . .
Mg1 O6 Mg2 103.08(11) 2_755 .
C17 O7 C16 116.2(3) . .
C17 O7 Mg2 128.0(3) . .
C16 O7 Mg2 111.6(2) . .
C20 O5 C18 114.0(3) . .
C20 O5 Mg2 132.7(3) . .
C18 O5 Mg2 112.9(2) . .
C19 O4 Mg2 125.5(2) 2_755 .
C19 O4 Mg2 107.5(2) 2_755 2_755
Mg2 O4 Mg2 94.89(9) . 2_755
C19 O4 Mg1 130.4(2) 2_755 .
Mg2 O4 Mg1 95.04(9) . .
Mg2 O4 Mg1 94.60(9) 2_755 .
C21 O2 Mg1 119.2(2) . .
C21 O2 Mg2 132.9(2) . .
Mg1 O2 Mg2 103.06(11) . .
C23B O3 C22 117.1(6) . .
C23A O3 C22 108.0(7) . .
C23B O3 Mg1 129.2(6) . .
C23A O3 Mg1 141.7(7) . .
C22 O3 Mg1 105.1(2) . .
O1 C1 C2 120.5(3) . .
O1 C1 C6 120.5(3) . .
C2 C1 C6 119.0(3) . .
C3 C2 C1 118.5(3) . .
C3 C2 C7 119.7(3) . .
C1 C2 C7 121.9(3) . .
C4 C3 C2 122.4(4) . .
C4 C3 H3 118.8 . .
C2 C3 H3 118.8 . .
C3 C4 C5 119.3(3) . .
C3 C4 H4 120.3 . .
C5 C4 H4 120.3 . .
C4 C5 C6 122.3(4) . .
C4 C5 H5 118.9 . .
C6 C5 H5 118.9 . .
C5 C6 C1 118.6(3) . .
C5 C6 C11 119.1(3) . .
C1 C6 C11 122.2(3) . .
C8 C7 C2 110.5(4) . .
C8 C7 C9 110.5(4) . .
C2 C7 C9 109.9(4) . .
C8 C7 C10 106.9(4) . .
C2 C7 C10 112.7(3) . .
C9 C7 C10 106.2(4) . .
C7 C8 H8A 109.5 . .
C7 C8 H8B 109.5 . .
H8A C8 H8B 109.5 . .
C7 C8 H8C 109.5 . .
H8A C8 H8C 109.5 . .
H8B C8 H8C 109.5 . .
C7 C9 H9A 109.5 . .
C7 C9 H9B 109.5 . .
H9A C9 H9B 109.5 . .
C7 C9 H9C 109.5 . .
H9A C9 H9C 109.5 . .
H9B C9 H9C 109.5 . .
C7 C10 H10A 109.5 . .
C7 C10 H10B 109.5 . .
H10A C10 H10B 109.5 . .
C7 C10 H10C 109.5 . .
H10A C10 H10C 109.5 . .
H10B C10 H10C 109.5 . .
C6 C11 C12 112.3(4) . .
C6 C11 C13 109.4(3) . .
C12 C11 C13 108.0(4) . .
C6 C11 C14 111.6(3) . .
C12 C11 C14 106.3(4) . .
C13 C11 C14 109.1(4) . .
C11 C12 H12A 109.5 . .
C11 C12 H12B 109.5 . .
H12A C12 H12B 109.5 . .
C11 C12 H12C 109.5 . .
H12A C12 H12C 109.5 . .
H12B C12 H12C 109.5 . .
C11 C13 H13A 109.5 . .
C11 C13 H13B 109.5 . .
H13A C13 H13B 109.5 . .
C11 C13 H13C 109.5 . .
H13A C13 H13C 109.5 . .
H13B C13 H13C 109.5 . .
C11 C14 H14A 109.5 . .
C11 C14 H14B 109.5 . .
H14A C14 H14B 109.5 . .
C11 C14 H14C 109.5 . .
H14A C14 H14C 109.5 . .
H14B C14 H14C 109.5 . .
O6 C15 C16 109.8(3) . .
O6 C15 H15 125.1 . .
C16 C15 H15 125.1 . .
O7 C16 C15 108.9(3) . .
O7 C16 H16A 109.9 . .
C15 C16 H16A 109.9 . .
O7 C16 H16B 109.9 . .
C15 C16 H16B 109.9 . .
H16A C16 H16B 108.3 . .
O7 C17 H17A 109.5 . .
O7 C17 H17B 109.5 . .
H17A C17 H17B 109.5 . .
O7 C17 H17C 109.5 . .
H17A C17 H17C 109.5 . .
H17B C17 H17C 109.5 . .
O5 C18 C19 107.9(3) . .
O5 C18 H18A 110.1 . .
C19 C18 H18A 110.1 . .
O5 C18 H18B 110.1 . .
C19 C18 H18B 110.1 . .
H18A C18 H18B 108.4 . .
O4 C19 C18 110.4(3) 2_755 .
O4 C19 Mg2 44.44(14) 2_755 .
C18 C19 Mg2 82.4(2) . .
O4 C19 H19 123.1 2_755 .
C18 C19 H19 123.1 . .
Mg2 C19 H19 123.1 . .
O5 C20 H20A 109.5 . .
O5 C20 H20B 109.5 . .
H20A C20 H20B 109.5 . .
O5 C20 H20C 109.5 . .
H20A C20 H20C 109.5 . .
H20B C20 H20C 109.5 . .
O2 C21 C22 111.8(4) . .
O2 C21 H21A 109.3 . .
C22 C21 H21A 109.3 . .
O2 C21 H21B 109.3 . .
C22 C21 H21B 109.3 . .
H21A C21 H21B 107.9 . .
O3 C22 C21 109.4(4) . .
O3 C22 H22A 109.8 . .
C21 C22 H22A 109.8 . .
O3 C22 H22B 109.8 . .
C21 C22 H22B 109.8 . .
H22A C22 H22B 108.3 . .
O3 C23A H23A 109.5 . .
O3 C23A H23B 109.5 . .
H23A C23A H23B 109.5 . .
O3 C23A H23C 109.5 . .
H23A C23A H23C 109.5 . .
H23B C23A H23C 109.5 . .
O3 C23B H23D 109.5 . .
O3 C23B H23E 109.5 . .
H23D C23B H23E 109.5 . .
O3 C23B H23F 109.5 . .
H23D C23B H23F 109.5 . .
H23E C23B H23F 109.5 . .
Cl1 C24 Cl2 117.5(4) . .
Cl1 C24 H24A 107.9 . .
Cl2 C24 H24A 107.9 . .
Cl1 C24 H24B 107.9 . .
Cl2 C24 H24B 107.9 . .
H24A C24 H24B 107.2 . .

loop_
_geom_bond_atom_site_label_1
_geom_bond_atom_site_label_2
_geom_bond_distance
_geom_bond_site_symmetry_2
Cl1 C24 1.634(8) .
Cl2 C24 1.687(8) .
Mg2 O2 1.997(3) .
Mg2 O6 2.025(3) .
Mg2 O4 2.090(2) .
Mg2 O4 2.105(2) 2_755
Mg2 O7 2.134(3) .
Mg2 O5 2.201(2) .
Mg2 C19 2.867(4) .
Mg2 Mg2 3.090(2) 2_755
Mg2 Mg1 3.1100(15) 2_755
Mg2 Mg1 3.1108(15) .
Mg1 O1 1.893(2) .
Mg1 O6 1.946(3) 2_755
Mg1 O2 1.976(3) .
Mg1 O4 2.127(2) .
Mg1 O3 2.344(3) .
Mg1 Mg2 3.1099(15) 2_755
O1 C1 1.321(4) .
O6 C15 1.384(4) .
O6 Mg1 1.946(3) 2_755
O7 C17 1.409(5) .
O7 C16 1.423(5) .
O5 C20 1.428(4) .
O5 C18 1.431(5) .
O4 C19 1.416(4) 2_755
O4 Mg2 2.104(2) 2_755
O2 C21 1.402(5) .
O3 C23B 1.380(10) .
O3 C23A 1.427(14) .
O3 C22 1.430(6) .
C1 C2 1.427(5) .
C1 C6 1.436(5) .
C2 C3 1.406(5) .
C2 C7 1.537(5) .
C3 C4 1.367(6) .
C3 H3 0.9300 .
C4 C5 1.379(6) .
C4 H4 0.9300 .
C5 C6 1.396(5) .
C5 H5 0.9300 .
C6 C11 1.535(5) .
C7 C8 1.529(6) .
C7 C9 1.539(7) .
C7 C10 1.543(6) .
C8 H8A 0.9600 .
C8 H8B 0.9600 .
C8 H8C 0.9600 .
C9 H9A 0.9600 .
C9 H9B 0.9600 .
C9 H9C 0.9600 .
C10 H10A 0.9600 .
C10 H10B 0.9600 .
C10 H10C 0.9600 .
C11 C12 1.539(6) .
C11 C13 1.541(6) .
C11 C14 1.542(6) .
C12 H12A 0.9600 .
C12 H12B 0.9600 .
C12 H12C 0.9600 .
C13 H13A 0.9600 .
C13 H13B 0.9600 .
C13 H13C 0.9600 .
C14 H14A 0.9600 .
C14 H14B 0.9600 .
C14 H14C 0.9600 .
C15 C16 1.477(6) .
C15 H15 0.9300 .
C16 H16A 0.9700 .
C16 H16B 0.9700 .
C17 H17A 0.9600 .
C17 H17B 0.9600 .
C17 H17C 0.9600 .
C18 C19 1.506(5) .
C18 H18A 0.9700 .
C18 H18B 0.9700 .
C19 O4 1.416(4) 2_755
C19 H19 0.9800 .
C20 H20A 0.9600 .
C20 H20B 0.9600 .
C20 H20C 0.9600 .
C21 C22 1.455(8) .
C21 H21A 0.9700 .
C21 H21B 0.9700 .
C22 H22A 0.9700 .
C22 H22B 0.9700 .
C23A H23A 0.9600 .
C23A H23B 0.9600 .
C23A H23C 0.9600 .
C23B H23D 0.9600 .
C23B H23E 0.9600 .
C23B H23F 0.9600 .
C24 H24A 0.9700 .
C24 H24B 0.9700 .

loop_
_geom_hbond_atom_site_label_D
_geom_hbond_atom_site_label_H
_geom_hbond_atom_site_label_A
_geom_hbond_distance_DH
_geom_hbond_distance_HA
_geom_hbond_distance_DA
_geom_hbond_angle_DHA
C21 H21B O5 0.97 2.51 3.149(5) 123.0
C21 H21B O5 0.97 2.51 3.149(5) 123.0
C21 H21B O5 0.97 2.51 3.149(5) 123.0
C21 H21B O5 0.97 2.51 3.149(5) 123.0

loop_
_geom_torsion_atom_site_label_1
_geom_torsion_atom_site_label_2
_geom_torsion_atom_site_label_3
_geom_torsion_atom_site_label_4
_geom_torsion
_geom_torsion_site_symmetry_1
_geom_torsion_site_symmetry_4
O1 C1 C2 C3 -179.4(3) . .
C6 C1 C2 C3 0.8(5) . .
O1 C1 C2 C7 0.4(5) . .
C6 C1 C2 C7 -179.3(3) . .
C1 C2 C3 C4 -0.6(6) . .
C7 C2 C3 C4 179.5(4) . .
C2 C3 C4 C5 -0.3(6) . .
C3 C4 C5 C6 1.1(6) . .
C4 C5 C6 C1 -0.9(6) . .
C4 C5 C6 C11 177.2(4) . .
O1 C1 C6 C5 -179.8(3) . .
C2 C1 C6 C5 -0.1(5) . .
O1 C1 C6 C11 2.1(5) . .
C2 C1 C6 C11 -178.1(3) . .
C3 C2 C7 C8 117.4(4) . .
C1 C2 C7 C8 -62.5(5) . .
C3 C2 C7 C9 -120.3(4) . .
C1 C2 C7 C9 59.8(5) . .
C3 C2 C7 C10 -2.1(5) . .
C1 C2 C7 C10 178.1(4) . .
C5 C6 C11 C12 4.4(5) . .
C1 C6 C11 C12 -177.6(4) . .
C5 C6 C11 C13 -115.4(4) . .
C1 C6 C11 C13 62.6(5) . .
C5 C6 C11 C14 123.7(4) . .
C1 C6 C11 C14 -58.3(5) . .
Mg1 O6 C15 C16 -161.2(3) 2_755 .
Mg2 O6 C15 C16 32.7(4) . .
C17 O7 C16 C15 -166.4(4) . .
Mg2 O7 C16 C15 34.8(4) . .
O6 C15 C16 O7 -43.4(5) . .
C20 O5 C18 C19 167.5(3) . .
Mg2 O5 C18 C19 -18.9(4) . .
O5 C18 C19 O4 48.4(4) . 2_755
O5 C18 C19 Mg2 13.4(2) . .
Mg1 O2 C21 C22 31.8(5) . .
Mg2 O2 C21 C22 -118.9(4) . .
C23B O3 C22 C21 -111.4(9) . .
C23A O3 C22 C21 -160.0(9) . .
Mg1 O3 C22 C21 39.5(5) . .
O2 C21 C22 O3 -48.3(6) . .
